data_2005112
loop_
_publ_author_name
'Mostafa, G.'
'Ray, S.'
'Singh, R.'
'Lahiri, S.'

_publ_section_title
;
 A Multichromophoric Bicyclo[2.2.2]octenone and a Photorearranged Ester
 Derivative
;
_journal_issue 7
_journal_name_full 'Acta Crystallographica Section C'
_journal_page_first 1747
_journal_page_last 1750
_journal_paper_doi 10.1107/S0108270195016696
_journal_volume 52
_journal_year 1996
_chemical_formula_sum 'C24 H24 O5'
_chemical_formula_weight 392.46
_space_group_IT_number 14
_symmetry_cell_setting monoclinic
_symmetry_space_group_name_Hall '-P 2ybc'
_symmetry_space_group_name_H-M 'P 1 21/c 1'
_atom_type_scat_source IntTabIV
_cell_angle_alpha 90
_cell_angle_beta 98.35(3)
_cell_angle_gamma 90
_cell_formula_units_Z 4
_cell_length_a 6.630(3)
_cell_length_b 21.780(6)
_cell_length_c 14.759(5)
_cell_measurement_reflns_used 25
_cell_measurement_temperature 300
_cell_measurement_theta_max 30
_cell_measurement_theta_min 10
_cell_volume 2108.6(13)
_computing_cell_refinement 'local program'
_computing_data_collection 'local program'
_computing_data_reduction 'local program'
_computing_molecular_graphics 'ORTEPII (Johnson, 1976)'
_computing_structure_refinement 'SHELX76 (Sheldrick, 1976)'
_computing_structure_solution 'MULTAN88 (Debaerdemaeker et al., 1988)'
_diffrn_measurement_device
;Locally assembled computer-controlled diffractometer system incorporating
Huber crystal orienter
;
_diffrn_measurement_method '\w/2\q scans'
_diffrn_radiation_type CuK\a
_diffrn_radiation_wavelength 1.5418
_diffrn_reflns_av_R_equivalents 0.0132
_diffrn_reflns_limit_h_max 6
_diffrn_reflns_limit_h_min -6
_diffrn_reflns_limit_k_max 21
_diffrn_reflns_limit_k_min 0
_diffrn_reflns_limit_l_max 14
_diffrn_reflns_limit_l_min 0
_diffrn_reflns_number 2359
_diffrn_reflns_theta_max 55
_diffrn_standards_decay_% 'no significant variation'
_diffrn_standards_interval_count 50
_diffrn_standards_number 3
_exptl_absorpt_coefficient_mu 0.62
_exptl_absorpt_correction_type none
_exptl_crystal_colour colourless
_exptl_crystal_density_diffrn 1.24
_exptl_crystal_density_meas 1.25
_exptl_crystal_density_method 'flotation in aqueous KBr solution'
_exptl_crystal_description prismatic
_exptl_crystal_size_max 0.42
_exptl_crystal_size_mid 0.16
_exptl_crystal_size_min 0.075
_refine_diff_density_max 0.19
_refine_diff_density_min -0.29
_refine_ls_extinction_method none
_refine_ls_goodness_of_fit_obs 1.274
_refine_ls_hydrogen_treatment 'H atom fixed'
_refine_ls_number_parameters 238
_refine_ls_number_reflns 1323
_refine_ls_R_factor_obs 0.063
_refine_ls_shift/esd_max 0.160
_refine_ls_structure_factor_coef F
_refine_ls_weighting_details 'w = 1.2738/[\s^2^(F)+0.00005F^2^]'
_refine_ls_weighting_scheme calc
_refine_ls_wR_factor_obs 0.064
_reflns_number_observed 1323
_reflns_number_total 1745
_reflns_observed_criterion I>2\s(I)
_cod_data_source_file de1017.cif
_cod_data_source_block II
_cod_depositor_comments
;
The following automatic conversions were performed:

'_refine_ls_weighting_scheme' value ' w =
1.2738/[\s^2^(F)+0.00005F^2^]' was changed to 'calc'. New tag
'_refine_ls_weighting_details' was created. The value of the new tag
was set to 'w = 1.2738/[\s^2^(F)+0.00005F^2^]'.

Automatic conversion script
Id: cif_fix_values 3143 2015-03-26 13:38:13Z robertas 
;
_cod_original_cell_volume 2108.7(13)
_cod_original_sg_symbol_H-M 'P 21/c'
_cod_database_code 2005112

loop_
_symmetry_equiv_pos_as_xyz
x,y,z
x,1/2-y,1/2+z
-x,-y,-z
-x,1/2+y,1/2-z

loop_
_atom_site_aniso_label
_atom_site_aniso_U_11
_atom_site_aniso_U_22
_atom_site_aniso_U_33
_atom_site_aniso_U_12
_atom_site_aniso_U_13
_atom_site_aniso_U_23
O1 89(5) .079(4) .062(4) .001(4) -.029(4) .024(4)
O2 .086(5) .050(3) .053(4) .002(3) -.003(3) -.012(3)
O3 .053(4) .047(4) .039(3) .004(3) -.002(3) .014(3)
O4 .054(5) .083(5) .066(4) -.001(4) .007(4) -.007(4)
O5 .102(6) .078(4) .068(4) -.023(4) .013(4) -.034(4)
C1 .064(7) .051(5) .032(4) .006(5) .000(4) .004(4)
C2 .059(7) .045(5) .056(6) -.005(5) .013(5) .013(5)
C3 .034(5) .055(5) .053(5) .011(5) -.002(4) .012(5)
C4 .058(7) .043(5) .038(5) .007(5) -.003(5) -.008(4)
C5 .052(7) .032(5) .044(5) .004(4) .003(4) .004(4)
C6 .036(6) .045(5) .039(5) -.009(5) .001(4) -.002(4)
C7 .046(6) .078(6) .057(5) -.011(5) .006(5) .015(5)
C8 .063(7) .054(6) .055(5) -.007(5) -.009(5) .012(5)
C9 .113(9) .101(8) .057(6) .023(7) .011(6) -.011(6)
C10 .080(7) .025(5) .038(5) -.005(4) -.004(4) .001(4)
C11 .059(7) .047(6) .039(5) -.002(5) -.003(5) -.001(4)
C12 .101(8) .068(6) .038(5) -.013(6) -.025(5) -.002(5)
C13 .108(8) .067(6) .075(7) -.008(6) -.031(7) -.013(6)
C14 .122(10) .079(8) .036(5) .032(7) -.027(6) -.011(5)
C15 .154(11) .092(8) .045(6) .008(8) .006(7) .001(6)
C16 .081(7) .089(7) .040(5) -.008(6) .010(5) .009(5)
C17 .039(6) .058(6) .026(4) .002(5) -.003(4) .004(4)
C18 .040(6) .063(6) .045(5) .018(6) -.004(4) .005(4)
C19 .024(6) .078(7) .065(6) .013(5) .007(4) .004(5)
C20 .083(9) .065(7) .063(6) .029(6) .012(6) .011(5)
C21 .088(9) .063(7) .068(6) .008(7) .016(7) .024(5)
C22 .054(7) .050(6) .060(5) .000(5) .017(5) .023(5)
C23 .082(10) .039(6) .025(5) .001(6) .007(5) -.001(4)
C24 .137(10) .106(8) .079(7) -.063(8) .015(7) -.031(6)

loop_
_atom_site_label
_atom_site_fract_x
_atom_site_fract_y
_atom_site_fract_z
_atom_site_U_iso_or_equiv
C1 .3735(12) .1088(3) .9210(5) .049
C2 .5405(13) .0619(3) .9232(5) .053
C3 .5420(10) .0309(3) .8303(4) .048
C4 .3474(12) .0517(3) .7638(5) .046
C5 .3470(11) .1206(3) .7506(5) .043
C6 .3921(12) .1546(3) .8422(4) .040
C7 .1684(11) .0755(4) .8978(5) .080
C8 .1596(12) .0356(3) .8107(5) .057
C9 .4984(14) .0154(4) .6348(5) .090
C10 .3057(12) .1532(3) .6751(5) .048
C11 .2334(9) .1364(2) .5777(3) .048
C12 .0734(9) .0951(2) .5546(3) .069
C13 .0088(9) .0805(2) .4630(3) .083
C14 .1042(9) .1071(2) .3945(3) .079
C15 .2642(9) .1484(2) .4176(3) .097
C16 .3288(9) .1631(2) .5092(3) .070
C17 .1830(8) .2571(2) .6693(3) .041
C18 -.0145(8) .2393(2) .6794(3) .049
C19 -.1737(8) .2817(2) .6647(3) .058
C20 -.1353(8) .3419(2) .6399(3) .070
C21 .0623(8) .3597(2) .6297(3) .073
C22 .2214(8) .3173(2) .6444(3) .055
C23 .6086(16) .1822(4) .8539(5) .049
C24 .8101(15) .2626(4) .9249(6) .107
O1 .6691(9) .0494(2) .9887(3) .077
O2 .3255(9) .0161(2) .6824(4) .063
O3 .3456(7) .2168(2) .6857(3) .046
O4 .7491(9) .1630(3) .8216(4) .068
O5 .6119(10) .2318(3) .9062(4) .083
H1 .3841 .1320 .9862 .08
H3A .6776 .0441 .8024 .08
H3B .5400 -.0183 .8388 .08
H6 .2839 .1915 .8440 .08
H7A .1445 .0465 .9547 .08
H7B .0488 .1095 .8866 .08
H8A .1631 -.0124 .8293 .08
H8B .0215 .0452 .7645 .08
H9A .4661 -.0127 .5741 .08
H9B .6279 -.0032 .6790 .08
H9C .5324 .0617 .6154 .08
H12 -.0005 .0744 .6077 .08
H13 -.1151 .0485 .4451 .08
H14 .0542 .0958 .3235 .08
H15 .3381 .1691 .3645 .08
H16 .4526 .1951 .5271 .08
H18 -.0443 .1927 .6987 .08
H19 -.3267 .2679 .6728 .08
H20 -.2585 .3747 .6285 .08
H21 .0920 .4063 .6105 .08
H22 .3744 .3311 .6365 .08
H24A .7970 .3021 .9679 .08
H24B .8570 .2773 .8612 .08
H24C .9221 .2313 .9595 .08

loop_
_geom_angle_atom_site_label_1
_geom_angle_atom_site_label_2
_geom_angle_atom_site_label_3
_geom_angle
_geom_angle_publ_flag
C9 O2 C4 115.5(7) yes
C17 O3 C10 118.2(6) yes
C24 O5 C23 114.9(8) yes
C6 C1 C2 108.4(7) yes
C7 C1 C2 108.1(7) yes
C7 C1 C6 107.5(7) yes
C1 C2 O1 126.5(9) yes
C3 C2 O1 121.1(8) yes
C3 C2 C1 112.4(8) yes
C4 C3 C2 108.7(7) yes
C3 C4 O2 110.2(7) yes
C5 C4 O2 115.8(7) yes
C5 C4 C3 110.6(7) yes
C8 C4 O2 105.3(7) yes
C8 C4 C3 107.3(7) yes
C8 C4 C5 107.2(7) yes
C6 C5 C4 111.7(7) yes
C10 C5 C4 129.8(8) yes
C10 C5 C6 118.5(7) yes
C5 C6 C1 108.9(7) yes
C23 C6 C1 109.9(7) yes
C23 C6 C5 110.3(7) yes
C8 C7 C1 112.1(7) yes
C7 C8 C4 108.0(7) yes
C5 C10 O3 114.9(7) yes
C11 C10 O3 112.1(7) yes
C11 C10 C5 132.9(7) yes
C12 C11 C10 121.3(4) yes
C16 C11 C10 118.7(4) yes
C18 C17 O3 121.6(4) yes
C22 C17 O3 118.4(4) yes
O5 C23 O4 125.2(11) yes
C6 C23 O4 126.2(10) yes
C6 C23 O5 108.6(9) yes

loop_
_geom_bond_atom_site_label_1
_geom_bond_atom_site_label_2
_geom_bond_distance
_geom_bond_publ_flag
C2 O1 1.223(9) yes
C4 O2 1.419(8) yes
C9 O2 1.430(10) yes
C10 O3 1.415(8) yes
C17 O3 1.384(6) yes
C23 O4 1.183(10) yes
C23 O5 1.325(10) yes
C24 O5 1.466(10) yes
C2 C1 1.503(10) yes
C6 C1 1.551(9) yes
C7 C1 1.535(9) yes
C3 C2 1.530(9) yes
C4 C3 1.570(9) yes
C5 C4 1.514(9) yes
C8 C4 1.550(10) yes
C6 C5 1.533(9) yes
C10 C5 1.317(10) yes
C23 C6 1.543(12) yes
C8 C7 1.547(9) yes
C11 C10 1.493(8) yes
